data_2105412
loop_
_publ_author_name
'Schomaker, V.'
'Marsh, R.E.'

_publ_section_title
;
 Potassium tetrachlorosulfatoborate: change in space group
;
_journal_name_full 'Acta Crystallographica B (24,1968-38,1982)'
_journal_page_first 219
_journal_page_last 220
_journal_paper_doi 10.1107/S0567740880002932
_journal_volume 36
_journal_year 1980
_chemical_formula_sum 'B Cl4 K O12 S4'
_chemical_name_systematic 'K (B (S O3 Cl)4)'
_space_group_IT_number 9
_symmetry_space_group_name_Hall 'C -2yc'
_symmetry_space_group_name_H-M 'C 1 c 1'
_cell_angle_alpha 90
_cell_angle_beta 109.32
_cell_angle_gamma 90
_cell_formula_units_Z 4
_cell_length_a 8.147
_cell_length_b 20.08499
_cell_length_c 10.513
_cell_volume 1623.392
_citation_journal_id_ASTM ACBCAR
_cod_data_source_file boron0-1_139.cif
_cod_data_source_block B1Cl4K1O12S4
_cod_original_formula_sum 'B1 Cl4 K1 O12 S4'
_cod_database_code 2105412

loop_
_symmetry_equiv_pos_as_xyz
x,y,z
x,-y,z+1/2
x+1/2,y+1/2,z
x+1/2,-y+1/2,z+1/2

loop_
_atom_site_label
_atom_site_type_symbol
_atom_site_fract_x
_atom_site_fract_y
_atom_site_fract_z
_atom_site_occupancy
_atom_site_U_iso_or_equiv
O6 O-2 0.1796 0.207 -0.1418 1 0.0
S2 S+6 0.0996 0.1486 -0.2122 1 0.0
S4 S+6 0.2903 0.0908 0.202 1 0.0
S3 S+6 -0.2319 0.0186 -0.0524 1 0.0
O7 O-2 -0.0834 0.061 0.0385 1 0.0
Cl4 Cl-1 0.4912 0.1493 0.236 1 0.0
O2 O-2 -0.0703 0.2826 0.077 1 0.0
K1 K+1 0.4312 0.0835 -0.4034 1 0.0
O4 O-2 0.0467 0.1009 -0.1186 1 0.0
O12 O-2 0.2718 0.079 0.327 1 0.0
O10 O-2 0.148 0.137 0.1177 1 0.0
S1 S+6 -0.1676 0.2232 0.059 1 0.0
Cl1 Cl-1 -0.4044 0.2449 -0.06 1 0.0
B1 B+3 -0.0006 0.1189 -0.0003 1 0.0
O3 O-2 -0.1755 0.189 0.1726 1 0.0
O1 O-2 -0.114 0.1776 -0.0366 1 0.0
Cl2 Cl-1 -0.1309 0.176 -0.3437 1 0.0
Cl3 Cl-1 -0.1066 -0.0479 -0.1256 1 0.0
O8 O-2 -0.3055 0.0172 0.0311 1 0.0
O5 O-2 0.1827 0.1108 -0.2853 1 0.0
O9 O-2 -0.3374 0.0564 -0.161 1 0.0
O11 O-2 0.3098 0.0352 0.1262 1 0.0
